data_4077624
loop_
_publ_author_name
'Aspinall, Helen C.'
'Bickley, Jamie F.'
'Dwyer, Jennifer L. M.'
'Greeves, Nicholas'
'Kelly, Richard V.'
'Steiner, Alexander'

_publ_section_title
;
 Pinwheel-Shaped Heterobimetallic Lanthanide Alkali Metal
 Binaphtholates:&#x00A0; Ionic Size Matters!
;
_journal_issue 25
_journal_name_full Organometallics
_journal_page_first 5416
_journal_paper_doi 10.1021/om0006256
_journal_volume 19
_journal_year 2000
_chemical_formula_sum 'C84 H84 Na3 O12 Yb'
_chemical_formula_weight 1527.69
_chemical_name_systematic
;
 ?
;
_space_group_IT_number 173
_symmetry_cell_setting hexagonal
_symmetry_space_group_name_Hall 'P 6c'
_symmetry_space_group_name_H-M 'P 63'
_atom_sites_solution_hydrogens geom
_atom_sites_solution_primary direct
_atom_sites_solution_secondary difmap
_audit_creation_method SHELXL-97
_cell_angle_alpha 90.00
_cell_angle_beta 90.00
_cell_angle_gamma 120.00
_cell_formula_units_Z 2
_cell_length_a 15.1044(17)
_cell_length_b 15.1044(17)
_cell_length_c 18.419(2)
_cell_measurement_temperature 213(2)
_cell_volume 3639.2(7)
_computing_cell_refinement 'CELL (STOE, 1997b)'
_computing_data_collection 'EXPOSE (STOE, 1997a)'
_computing_data_reduction 'INTEGRATE (STOE, 1997c)'
_computing_molecular_graphics 'ORTEP 3 (Farrugia, 1997) '
_computing_publication_material 'SHELXL-97 (Sheldrick, 1997)'
_computing_structure_refinement 'SHELXL-97 (Sheldrick, 1997)'
_computing_structure_solution 'SHELXS-97 (Sheldrick, 1990)'
_diffrn_ambient_temperature 213(2)
_diffrn_detector_area_resol_mean 6.67
_diffrn_measured_fraction_theta_full 0.994
_diffrn_measured_fraction_theta_max 0.994
_diffrn_measurement_device_type 'Stoe IPDS'
_diffrn_measurement_method 'image plate'
_diffrn_radiation_monochromator graphite
_diffrn_radiation_source 'fine-focus sealed tube'
_diffrn_radiation_type MoK\a
_diffrn_radiation_wavelength 0.71073
_diffrn_reflns_av_R_equivalents 0.0461
_diffrn_reflns_av_sigmaI/netI 0.0241
_diffrn_reflns_limit_h_max 16
_diffrn_reflns_limit_h_min -16
_diffrn_reflns_limit_k_max 16
_diffrn_reflns_limit_k_min -16
_diffrn_reflns_limit_l_max 19
_diffrn_reflns_limit_l_min -19
_diffrn_reflns_number 19569
_diffrn_reflns_theta_full 22.48
_diffrn_reflns_theta_max 22.48
_diffrn_reflns_theta_min 1.91
_exptl_absorpt_coefficient_mu 1.279
_exptl_absorpt_correction_type none
_exptl_crystal_colour colourless
_exptl_crystal_density_diffrn 1.394
_exptl_crystal_density_method 'not measured'
_exptl_crystal_description block
_exptl_crystal_F_000 1574
_exptl_crystal_size_max 0.3
_exptl_crystal_size_mid 0.26
_exptl_crystal_size_min 0.22
_refine_diff_density_max 0.361
_refine_diff_density_min -0.337
_refine_diff_density_rms 0.061
_refine_ls_abs_structure_details 'Flack H D (1983), Acta Cryst. A39, 876-881'
_refine_ls_abs_structure_Flack 0.023(14)
_refine_ls_extinction_method none
_refine_ls_goodness_of_fit_ref 1.097
_refine_ls_hydrogen_treatment mixed
_refine_ls_matrix_type full
_refine_ls_number_parameters 295
_refine_ls_number_reflns 3144
_refine_ls_number_restraints 11
_refine_ls_restrained_S_all 1.127
_refine_ls_R_factor_all 0.0310
_refine_ls_R_factor_gt 0.0269
_refine_ls_shift/su_max 0.002
_refine_ls_shift/su_mean 0.000
_refine_ls_structure_factor_coef Fsqd
_refine_ls_weighting_details 'w=1/[\s^2^(Fo^2^)+(0.0211P)^2^+6.8143P] where P=(Fo^2^+2Fc^2^)/3'
_refine_ls_weighting_scheme calc
_refine_ls_wR_factor_gt 0.0632
_refine_ls_wR_factor_ref 0.0645
_reflns_number_gt 2786
_reflns_number_total 3144
_reflns_threshold_expression >2sigma(I)
_cod_data_source_file om0006256.cif
_cod_data_source_block jlmd210
_cod_depositor_comments
;
The following automatic conversions were performed:

'_symmetry_cell_setting' value 'Hexagonal' changed to 'hexagonal'
according to /home/saulius/struct/CIF-dictionaries/cif_core.dic
dictionary named 'cif_core.dic' version 2.4.2 from 2011-04-26.

Automatic conversion script
Id: cif_fix_values 1715 2011-07-08 13:25:40Z adriana 

The following automatic conversions were performed:

'_refine_ls_weighting_scheme' value 'calc
w=1/[\s^2^(Fo^2^)+(0.0211P)^2^+6.8143P] where P=(Fo^2^+2Fc^2^)/3' was
changed to 'calc'. New tag '_refine_ls_weighting_details' was
created. The value of the new tag was set to
'w=1/[\s^2^(Fo^2^)+(0.0211P)^2^+6.8143P] where P=(Fo^2^+2Fc^2^)/3'.

Automatic conversion script
Id: cif_fix_values 3143 2015-03-26 13:38:13Z robertas 
;
_cod_original_sg_symbol_H-M 'P 63 '
_cod_database_code 4077624

loop_
_symmetry_equiv_pos_as_xyz
'x, y, z'
'x-y, x, z+1/2'
'-y, x-y, z'
'-x, -y, z+1/2'
'-x+y, -x, z'
'y, -x+y, z+1/2'

loop_
_atom_site_label
_atom_site_type_symbol
_atom_site_fract_x
_atom_site_fract_y
_atom_site_fract_z
_atom_site_U_iso_or_equiv
_atom_site_adp_type
_atom_site_occupancy
_atom_site_calc_flag
_atom_site_refinement_flags
_atom_site_disorder_assembly
_atom_site_disorder_group
Yb1 Yb 1.0000 1.0000 1.00546(4) 0.01759(11) Uani 1 d S . .
Na1 Na 0.9662(2) 0.75850(18) 1.04682(16) 0.0458(6) Uani 1 d . . .
C1 C 0.8238(4) 0.7953(4) 0.9393(3) 0.0264(13) Uani 1 d . . .
C2 C 0.7975(4) 0.7868(4) 0.8641(3) 0.0317(14) Uani 1 d . . .
H2 H 0.8503 0.8169 0.8296 0.038 Uiso 1 calc R . .
C3 C 0.6998(5) 0.7371(5) 0.8408(4) 0.0418(16) Uani 1 d . . .
H3 H 0.6855 0.7313 0.7908 0.050 Uiso 1 calc R . .
C4 C 0.6195(5) 0.6942(5) 0.8912(3) 0.0354(15) Uani 1 d . . .
C5 C 0.5148(5) 0.6442(5) 0.8676(4) 0.0457(17) Uani 1 d . . .
H5 H 0.5004 0.6390 0.8176 0.055 Uiso 1 calc R . .
C6 C 0.4354(6) 0.6040(6) 0.9162(4) 0.0541(19) Uani 1 d . . .
H6 H 0.3673 0.5714 0.9000 0.065 Uiso 1 calc R . .
C7 C 0.4578(4) 0.6125(5) 0.9894(4) 0.0460(19) Uani 1 d . . .
H7 H 0.4038 0.5856 1.0231 0.055 Uiso 1 calc R . .
C8 C 0.5575(4) 0.6594(4) 1.0150(4) 0.0370(16) Uani 1 d . . .
H8 H 0.5696 0.6638 1.0653 0.044 Uiso 1 calc R . .
C9 C 0.6412(4) 0.7006(4) 0.9663(4) 0.0367(14) Uani 1 d . . .
C10 C 0.7462(4) 0.7479(4) 0.9902(3) 0.0225(15) Uani 1 d . . .
C11 C 0.7718(4) 0.7530(4) 1.0689(3) 0.0215(12) Uani 1 d . . .
C12 C 0.7409(4) 0.6601(4) 1.1100(3) 0.0310(13) Uani 1 d . . .
C13 C 0.6919(4) 0.5620(4) 1.0767(4) 0.0373(15) Uani 1 d . . .
H13 H 0.6799 0.5561 1.0264 0.045 Uiso 1 calc R . .
C14 C 0.6621(5) 0.4760(5) 1.1178(4) 0.0457(17) Uani 1 d . . .
H14 H 0.6303 0.4116 1.0951 0.055 Uiso 1 calc R . .
C15 C 0.6785(5) 0.4826(5) 1.1936(4) 0.0499(19) Uani 1 d . . .
H15 H 0.6563 0.4230 1.2214 0.060 Uiso 1 calc R . .
C16 C 0.7257(5) 0.5739(5) 1.2251(4) 0.0447(17) Uani 1 d . . .
H16 H 0.7369 0.5776 1.2754 0.054 Uiso 1 calc R . .
C17 C 0.7597(4) 0.6657(5) 1.1859(3) 0.0347(14) Uani 1 d . . .
C18 C 0.8123(4) 0.7622(4) 1.2209(3) 0.0376(15) Uani 1 d . . .
H18 H 0.8246 0.7661 1.2711 0.045 Uiso 1 calc R . .
C19 C 0.8450(4) 0.8495(4) 1.1810(3) 0.0290(13) Uani 1 d . . .
H19 H 0.8816 0.9134 1.2040 0.035 Uiso 1 calc R . .
C20 C 0.8240(4) 0.8447(4) 1.1041(3) 0.0273(13) Uiso 1 d . . .
O1 O 0.9220(3) 0.8456(3) 0.9583(2) 0.0206(9) Uani 1 d . . .
O2 O 1.0658(3) 0.9234(3) 1.0714(2) 0.0236(9) Uani 1 d . . .
O3 O 1.0315(4) 0.6950(3) 1.1355(3) 0.0670(16) Uani 1 d D . .
C30 C 1.1340(6) 0.7458(6) 1.1599(6) 0.091(3) Uani 1 d D . .
H30A H 1.1448 0.7987 1.1953 0.110 Uiso 1 calc R . .
H30B H 1.1806 0.7785 1.1190 0.110 Uiso 1 calc R . .
C31 C 1.1537(8) 0.6708(7) 1.1930(6) 0.108(4) Uani 1 d D . .
H31A H 1.2046 0.6634 1.1647 0.129 Uiso 1 calc R . .
H31B H 1.1801 0.6920 1.2424 0.129 Uiso 1 calc R . .
C32 C 1.0594(7) 0.5759(6) 1.1948(5) 0.069(2) Uani 1 d D . .
H32A H 1.0312 0.5610 1.2441 0.083 Uiso 1 calc R . .
H32B H 1.0692 0.5197 1.1785 0.083 Uiso 1 calc R . .
C33 C 0.9908(6) 0.5899(5) 1.1450(4) 0.063(2) Uani 1 d D . .
H33A H 0.9866 0.5570 1.0983 0.075 Uiso 1 calc R . .
H33B H 0.9219 0.5592 1.1657 0.075 Uiso 1 calc R . .
O4 O 0.9366(4) 0.6313(4) 0.9634(3) 0.0681(15) Uani 1 d D . .
C40 C 0.9776(8) 0.6710(7) 0.8956(4) 0.074(3) Uani 1 d D . .
H40A H 0.9709 0.7313 0.8863 0.088 Uiso 1 calc R A 1
H40B H 1.0507 0.6932 0.8959 0.088 Uiso 1 calc R A 1
C41 C 0.9330(19) 0.6048(19) 0.8427(14) 0.074(8) Uiso 0.43(4) d PD B 1
H41A H 0.9762 0.5778 0.8255 0.089 Uiso 0.43(4) calc PR B 1
H41B H 0.9168 0.6358 0.8018 0.089 Uiso 0.43(4) calc PR B 1
C42 C 0.8278(19) 0.5143(19) 0.8816(12) 0.073(8) Uiso 0.43(4) d PD B 1
H42A H 0.7724 0.5303 0.8817 0.088 Uiso 0.43(4) calc PR B 1
H42B H 0.8040 0.4469 0.8599 0.088 Uiso 0.43(4) calc PR B 1
C41' C 0.892(2) 0.5930(17) 0.8429(13) 0.103(8) Uiso 0.57(4) d PD B 2
H41' H 0.9191 0.5928 0.7947 0.124 Uiso 0.57(4) calc PR B 2
H41' H 0.8353 0.6069 0.8384 0.124 Uiso 0.57(4) calc PR B 2
C42' C 0.857(2) 0.4862(19) 0.8868(11) 0.106(8) Uiso 0.57(4) d PD B 2
H42' H 0.7852 0.4357 0.8788 0.127 Uiso 0.57(4) calc PR B 2
H42' H 0.9000 0.4564 0.8740 0.127 Uiso 0.57(4) calc PR B 2
C43 C 0.8758(8) 0.5248(6) 0.9581(5) 0.086(3) Uani 1 d D . .
H43A H 0.8234 0.4969 0.9961 0.103 Uiso 1 calc R C 1
H43B H 0.9170 0.4913 0.9603 0.103 Uiso 1 calc R C 1

loop_
_atom_site_aniso_label
_atom_site_aniso_U_11
_atom_site_aniso_U_22
_atom_site_aniso_U_33
_atom_site_aniso_U_23
_atom_site_aniso_U_13
_atom_site_aniso_U_12
Yb1 0.01511(12) 0.01511(12) 0.02255(17) 0.000 0.000 0.00756(6)
Na1 0.0463(15) 0.0342(13) 0.0572(16) -0.0031(12) -0.0162(13) 0.0204(12)
C1 0.023(3) 0.020(3) 0.039(4) -0.007(3) -0.005(3) 0.013(3)
C2 0.034(3) 0.033(3) 0.024(3) -0.003(3) -0.003(3) 0.014(3)
C3 0.046(4) 0.038(4) 0.035(4) -0.009(3) -0.016(3) 0.016(3)
C4 0.040(4) 0.036(3) 0.036(4) -0.004(3) -0.020(3) 0.023(3)
C5 0.033(4) 0.034(4) 0.065(5) -0.007(3) -0.018(4) 0.013(3)
C6 0.042(4) 0.061(5) 0.069(5) -0.014(4) -0.020(4) 0.032(4)
C7 0.028(3) 0.046(3) 0.061(6) 0.009(3) 0.010(3) 0.016(3)
C8 0.028(3) 0.031(3) 0.047(5) 0.003(3) 0.005(3) 0.011(2)
C9 0.031(3) 0.028(3) 0.056(4) 0.000(3) -0.003(3) 0.018(3)
C10 0.027(3) 0.012(2) 0.025(4) 0.005(2) -0.007(3) 0.007(2)
C11 0.020(3) 0.015(3) 0.026(3) 0.005(2) -0.008(3) 0.006(2)
C12 0.026(3) 0.036(3) 0.038(4) 0.001(3) 0.003(3) 0.021(3)
C13 0.030(3) 0.026(3) 0.053(4) 0.006(3) 0.006(3) 0.012(3)
C14 0.035(4) 0.032(4) 0.070(5) 0.009(3) -0.002(3) 0.016(3)
C15 0.039(4) 0.034(4) 0.082(6) 0.026(4) 0.013(4) 0.023(3)
C16 0.040(4) 0.043(4) 0.054(4) 0.027(3) 0.012(3) 0.022(3)
C17 0.028(3) 0.036(4) 0.043(4) 0.013(3) 0.006(3) 0.019(3)
C18 0.038(3) 0.043(4) 0.031(3) 0.004(3) 0.001(3) 0.020(3)
C19 0.029(3) 0.029(3) 0.028(3) -0.003(3) 0.003(3) 0.014(3)
O1 0.016(2) 0.022(2) 0.023(2) -0.0028(17) -0.0062(17) 0.0087(17)
O2 0.019(2) 0.027(2) 0.023(2) 0.0021(18) -0.0038(17) 0.0107(18)
O3 0.065(4) 0.036(3) 0.092(4) 0.012(3) -0.026(3) 0.019(3)
C30 0.054(5) 0.059(5) 0.156(10) 0.018(6) -0.017(6) 0.024(5)
C31 0.108(8) 0.078(7) 0.151(10) -0.030(7) -0.061(8) 0.057(7)
C32 0.093(7) 0.052(5) 0.074(6) 0.015(4) 0.000(5) 0.045(5)
C33 0.088(6) 0.034(4) 0.065(5) 0.004(4) 0.002(4) 0.030(4)
O4 0.108(4) 0.056(3) 0.050(3) 0.005(3) 0.010(3) 0.048(3)
C40 0.099(7) 0.055(5) 0.073(6) 0.013(5) 0.029(5) 0.043(5)
C43 0.103(7) 0.049(5) 0.068(6) -0.006(5) 0.022(5) 0.010(5)

loop_
_atom_type_symbol
_atom_type_description
_atom_type_scat_dispersion_real
_atom_type_scat_dispersion_imag
_atom_type_scat_source
C C 0.0020 0.0020 'International Tables Vol C Tables 4.2.6.8 and 6.1.1.4'
H H 0.0000 0.0000 'International Tables Vol C Tables 4.2.6.8 and 6.1.1.4'
O O 0.0080 0.0060 'International Tables Vol C Tables 4.2.6.8 and 6.1.1.4'
Na Na 0.0300 0.0250 'International Tables Vol C Tables 4.2.6.8 and 6.1.1.4'
Yb Yb -0.8840 5.5480 'International Tables Vol C Tables 4.2.6.8 and 6.1.1.4'

loop_
_geom_angle_atom_site_label_1
_geom_angle_atom_site_label_2
_geom_angle_atom_site_label_3
_geom_angle
_geom_angle_site_symmetry_1
_geom_angle_site_symmetry_3
O1 Yb1 O1 105.44(12) . 5_675
O1 Yb1 O1 105.44(11) . 3_765
O1 Yb1 O1 105.44(11) 5_675 3_765
O1 Yb1 O2 170.00(15) . 3_765
O1 Yb1 O2 81.72(15) 5_675 3_765
O1 Yb1 O2 78.77(15) 3_765 3_765
O1 Yb1 O2 81.72(15) . 5_675
O1 Yb1 O2 78.77(14) 5_675 5_675
O1 Yb1 O2 170.00(16) 3_765 5_675
O2 Yb1 O2 93.07(14) 3_765 5_675
O1 Yb1 O2 78.77(14) . .
O1 Yb1 O2 170.00(15) 5_675 .
O1 Yb1 O2 81.72(15) 3_765 .
O2 Yb1 O2 93.07(14) 3_765 .
O2 Yb1 O2 93.07(14) 5_675 .
O2 Na1 O4 143.7(2) . .
O2 Na1 O3 97.41(17) . .
O4 Na1 O3 94.0(2) . .
O2 Na1 O1 74.97(13) . .
O4 Na1 O1 90.74(18) . .
O3 Na1 O1 171.86(18) . .
O1 C1 C10 121.9(5) . .
O1 C1 C2 119.2(5) . .
C10 C1 C2 118.9(5) . .
C3 C2 C1 122.5(6) . .
C2 C3 C4 120.0(6) . .
C3 C4 C9 119.8(5) . .
C3 C4 C5 120.8(6) . .
C9 C4 C5 119.3(6) . .
C6 C5 C4 121.6(7) . .
C5 C6 C7 118.5(6) . .
C6 C7 C8 122.2(7) . .
C7 C8 C9 120.8(7) . .
C4 C9 C8 117.6(6) . .
C4 C9 C10 119.5(6) . .
C8 C9 C10 122.9(6) . .
C1 C10 C9 119.0(5) . .
C1 C10 C11 119.9(5) . .
C9 C10 C11 120.9(5) . .
C20 C11 C12 118.4(5) . .
C20 C11 C10 121.1(5) . .
C12 C11 C10 120.5(5) . .
C17 C12 C13 118.1(5) . .
C17 C12 C11 119.9(5) . .
C13 C12 C11 122.1(5) . .
C14 C13 C12 120.2(6) . .
C13 C14 C15 121.1(6) . .
C16 C15 C14 119.2(6) . .
C15 C16 C17 122.7(7) . .
C16 C17 C18 121.3(6) . .
C16 C17 C12 118.7(6) . .
C18 C17 C12 120.0(5) . .
C19 C18 C17 119.6(6) . .
C18 C19 C20 120.9(5) . .
O2 C20 C11 123.3(5) 5_675 .
O2 C20 C19 115.6(5) 5_675 .
C11 C20 C19 121.1(5) . .
C1 O1 Yb1 124.2(3) . .
C1 O1 Na1 113.8(3) . .
Yb1 O1 Na1 99.54(15) . .
C20 O2 Na1 135.2(3) 3_765 .
C20 O2 Yb1 119.6(3) 3_765 .
Na1 O2 Yb1 104.12(16) . .
C33 O3 C30 108.5(6) . .
C33 O3 Na1 121.0(4) . .
C30 O3 Na1 124.7(4) . .
O3 C30 C31 107.9(7) . .
C32 C31 C30 107.7(7) . .
C31 C32 C33 105.1(6) . .
O3 C33 C32 107.4(6) . .
C40 O4 C43 109.1(6) . .
C40 O4 Na1 112.2(5) . .
C43 O4 Na1 137.8(5) . .
C41 C40 O4 112.9(13) . .
C41 C40 C41' 19.6(13) . .
O4 C40 C41' 102.0(11) . .
C40 C41 C42 102.9(18) . .
C43 C42 C41 95.8(15) . .
C40 C41' C42' 99.9(16) . .
C43 C42' C41' 98.7(17) . .
O4 C43 C42' 115.0(12) . .
O4 C43 C42 100.7(11) . .
C42' C43 C42 29.2(11) . .

loop_
_geom_bond_atom_site_label_1
_geom_bond_atom_site_label_2
_geom_bond_distance
_geom_bond_site_symmetry_2
Yb1 O1 2.199(4) .
Yb1 O1 2.199(4) 5_675
Yb1 O1 2.199(4) 3_765
Yb1 O2 2.226(4) 3_765
Yb1 O2 2.226(4) 5_675
Yb1 O2 2.226(4) .
Na1 O2 2.219(5) .
Na1 O4 2.322(6) .
Na1 O3 2.346(5) .
Na1 O1 2.390(5) .
C1 O1 1.331(7) .
C1 C10 1.389(8) .
C1 C2 1.428(8) .
C2 C3 1.348(8) .
C3 C4 1.402(9) .
C4 C9 1.414(9) .
C4 C5 1.437(8) .
C5 C6 1.371(10) .
C6 C7 1.382(10) .
C7 C8 1.387(9) .
C8 C9 1.416(9) .
C9 C10 1.444(8) .
C10 C11 1.491(8) .
C11 C20 1.367(8) .
C11 C12 1.451(8) .
C12 C17 1.421(8) .
C12 C13 1.422(8) .
C13 C14 1.371(8) .
C14 C15 1.413(10) .
C15 C16 1.328(10) .
C16 C17 1.412(8) .
C17 C18 1.419(8) .
C18 C19 1.367(8) .
C19 C20 1.446(8) .
C20 O2 1.327(7) 5_675
O2 C20 1.327(7) 3_765
O3 C33 1.398(7) .
O3 C30 1.415(9) .
C30 C31 1.442(11) .
C31 C32 1.429(12) .
C32 C33 1.476(10) .
O4 C40 1.391(9) .
O4 C43 1.401(9) .
C40 C41 1.32(3) .
C40 C41' 1.58(3) .
C41 C42 1.65(4) .
C42 C43 1.56(2) .
C41' C42' 1.64(3) .
C42' C43 1.41(2) .

loop_
_geom_torsion_atom_site_label_1
_geom_torsion_atom_site_label_2
_geom_torsion_atom_site_label_3
_geom_torsion_atom_site_label_4
_geom_torsion
_geom_torsion_site_symmetry_1
_geom_torsion_site_symmetry_4
O1 C1 C2 C3 -179.9(6) . .
C10 C1 C2 C3 2.1(8) . .
C1 C2 C3 C4 2.0(9) . .
C2 C3 C4 C9 -1.8(9) . .
C2 C3 C4 C5 177.7(6) . .
C3 C4 C5 C6 -178.4(6) . .
C9 C4 C5 C6 1.1(9) . .
C4 C5 C6 C7 0.1(10) . .
C5 C6 C7 C8 -0.6(10) . .
C6 C7 C8 C9 -0.2(9) . .
C3 C4 C9 C8 177.7(5) . .
C5 C4 C9 C8 -1.8(8) . .
C3 C4 C9 C10 -2.4(8) . .
C5 C4 C9 C10 178.1(5) . .
C7 C8 C9 C4 1.4(8) . .
C7 C8 C9 C10 -178.5(5) . .
O1 C1 C10 C9 175.9(5) . .
C2 C1 C10 C9 -6.2(7) . .
O1 C1 C10 C11 0.3(8) . .
C2 C1 C10 C11 178.2(5) . .
C4 C9 C10 C1 6.4(7) . .
C8 C9 C10 C1 -173.7(5) . .
C4 C9 C10 C11 -178.1(5) . .
C8 C9 C10 C11 1.8(8) . .
C1 C10 C11 C20 60.1(7) . .
C9 C10 C11 C20 -115.4(6) . .
C1 C10 C11 C12 -120.4(6) . .
C9 C10 C11 C12 64.2(7) . .
C20 C11 C12 C17 3.8(8) . .
C10 C11 C12 C17 -175.8(5) . .
C20 C11 C12 C13 -176.1(5) . .
C10 C11 C12 C13 4.3(8) . .
C17 C12 C13 C14 1.4(8) . .
C11 C12 C13 C14 -178.6(5) . .
C12 C13 C14 C15 0.5(9) . .
C13 C14 C15 C16 -1.6(10) . .
C14 C15 C16 C17 0.6(10) . .
C15 C16 C17 C18 -178.3(6) . .
C15 C16 C17 C12 1.3(9) . .
C13 C12 C17 C16 -2.3(8) . .
C11 C12 C17 C16 177.8(5) . .
C13 C12 C17 C18 177.3(5) . .
C11 C12 C17 C18 -2.6(8) . .
C16 C17 C18 C19 179.4(5) . .
C12 C17 C18 C19 -0.3(8) . .
C17 C18 C19 C20 1.9(8) . .
C12 C11 C20 O2 178.6(5) . 5_675
C10 C11 C20 O2 -1.9(8) . 5_675
C12 C11 C20 C19 -2.2(8) . .
C10 C11 C20 C19 177.4(5) . .
C18 C19 C20 O2 178.6(5) . 5_675
C18 C19 C20 C11 -0.6(8) . .
C10 C1 O1 Yb1 -77.6(6) . .
C2 C1 O1 Yb1 104.5(5) . .
C10 C1 O1 Na1 43.7(6) . .
C2 C1 O1 Na1 -134.2(4) . .
O1 Yb1 O1 C1 -31.2(5) 5_675 .
O1 Yb1 O1 C1 -142.5(4) 3_765 .
O2 Yb1 O1 C1 103.7(9) 3_765 .
O2 Yb1 O1 C1 44.6(4) 5_675 .
O2 Yb1 O1 C1 139.4(4) . .
O1 Yb1 O1 Na1 -158.79(15) 5_675 .
O1 Yb1 O1 Na1 89.9(2) 3_765 .
O2 Yb1 O1 Na1 -23.8(10) 3_765 .
O2 Yb1 O1 Na1 -82.93(14) 5_675 .
O2 Yb1 O1 Na1 11.89(14) . .
O2 Na1 O1 C1 -146.4(4) . .
O4 Na1 O1 C1 67.5(4) . .
O3 Na1 O1 C1 -167.2(15) . .
O2 Na1 O1 Yb1 -12.12(15) . .
O4 Na1 O1 Yb1 -158.31(19) . .
O3 Na1 O1 Yb1 -32.9(16) . .
O4 Na1 O2 C20 -85.7(6) . 3_765
O3 Na1 O2 C20 21.5(5) . 3_765
O1 Na1 O2 C20 -155.6(5) . 3_765
O4 Na1 O2 Yb1 82.1(3) . .
O3 Na1 O2 Yb1 -170.73(19) . .
O1 Na1 O2 Yb1 12.18(16) . .
O1 Yb1 O2 C20 157.1(4) . 3_765
O1 Yb1 O2 C20 -87.0(10) 5_675 3_765
O1 Yb1 O2 C20 49.4(4) 3_765 3_765
O2 Yb1 O2 C20 -28.7(4) 3_765 3_765
O2 Yb1 O2 C20 -122.0(3) 5_675 3_765
O1 Yb1 O2 Na1 -13.04(17) . .
O1 Yb1 O2 Na1 102.9(9) 5_675 .
O1 Yb1 O2 Na1 -120.69(17) 3_765 .
O2 Yb1 O2 Na1 161.13(14) 3_765 .
O2 Yb1 O2 Na1 67.9(2) 5_675 .
O2 Na1 O3 C33 178.0(6) . .
O4 Na1 O3 C33 -36.6(6) . .
O1 Na1 O3 C33 -161.8(14) . .
O2 Na1 O3 C30 -32.1(7) . .
O4 Na1 O3 C30 113.4(6) . .
O1 Na1 O3 C30 -11.8(19) . .
C33 O3 C30 C31 -6.6(10) . .
Na1 O3 C30 C31 -159.7(6) . .
O3 C30 C31 C32 -5.6(11) . .
C30 C31 C32 C33 14.8(11) . .
C30 O3 C33 C32 15.8(9) . .
Na1 O3 C33 C32 170.1(5) . .
C31 C32 C33 O3 -18.9(10) . .
O2 Na1 O4 C40 -21.3(7) . .
O3 Na1 O4 C40 -129.5(6) . .
O1 Na1 O4 C40 43.8(6) . .
O2 Na1 O4 C43 171.3(8) . .
O3 Na1 O4 C43 63.1(9) . .
O1 Na1 O4 C43 -123.5(9) . .
C43 O4 C40 C41 13.9(11) . .
Na1 O4 C40 C41 -157.1(9) . .
C43 O4 C40 C41' 31.0(12) . .
Na1 O4 C40 C41' -140.0(11) . .
O4 C40 C41 C42 14.5(14) . .
C41' C40 C41 C42 -45(5) . .
C40 C41 C42 C43 -33.7(17) . .
C41 C40 C41' C42' 88(5) . .
O4 C40 C41' C42' -38.2(19) . .
C40 C41' C42' C43 32(2) . .
C40 O4 C43 C42' -9.7(18) . .
Na1 O4 C43 C42' 157.9(14) . .
C40 O4 C43 C42 -36.6(14) . .
Na1 O4 C43 C42 131.0(12) . .
C41' C42' C43 O4 -16(3) . .
C41' C42' C43 C42 50(3) . .
C41 C42 C43 O4 40.4(16) . .
C41 C42 C43 C42' -82(3) . .
